data_4512159
loop_
_publ_author_name
'Zhao, Junwei'
'Li, Hailou'
'Li, Yanzhou'
'Li, Chunyang'
'Wang, Zhenling'
'Chen, Lijuan'

_publ_section_title
;
 Rectangle versus Square Oxalate-Connective Tetralanthanide Cluster
 Anchored in Lacunary Lindqvist Isopolytungstates: Syntheses, Structures,
 and Properties
;
_journal_issue 11
_journal_name_full 'Crystal Growth &amp; Design'
_journal_page_first 5495
_journal_paper_doi 10.1021/cg500675g
_journal_volume 14
_journal_year 2014
_chemical_formula_sum 'C8 H120 Er4 K4 Na16 O148 W20'
_chemical_formula_weight 7455.32
_chemical_name_systematic
; 
 ? 
;
_space_group_IT_number 2
_symmetry_cell_setting triclinic
_symmetry_space_group_name_Hall '-P 1'
_symmetry_space_group_name_H-M 'P -1'
_atom_sites_solution_hydrogens notdet
_atom_sites_solution_primary direct
_atom_sites_solution_secondary difmap
_audit_creation_method SHELXL-97
_cell_angle_alpha 106.250(4)
_cell_angle_beta 92.812(5)
_cell_angle_gamma 95.174(4)
_cell_formula_units_Z 1
_cell_length_a 9.898(3)
_cell_length_b 19.218(5)
_cell_length_c 19.257(5)
_cell_measurement_reflns_used 12023
_cell_measurement_temperature 296(2)
_cell_measurement_theta_max 25.00
_cell_measurement_theta_min 1.10
_cell_volume 3491.8(17)
_computing_cell_refinement 'Bruker XSCANS'
_computing_data_collection 'Bruker XSCANS'
_computing_data_reduction 'Bruker SHELXTL'
_computing_molecular_graphics 'Bruker SHELXTL'
_computing_publication_material 'Bruker SHELXTL'
_computing_structure_refinement 'SHELXL-97 (Sheldrick, 1997)'
_computing_structure_solution 'SHELXS-97 (Sheldrick, 1990)'
_diffrn_ambient_temperature 296(2)
_diffrn_detector_area_resol_mean none
_diffrn_measured_fraction_theta_full 0.977
_diffrn_measured_fraction_theta_max 0.977
_diffrn_measurement_device_type 'Bruker P4'
_diffrn_measurement_method '\w scans'
_diffrn_radiation_monochromator graphite
_diffrn_radiation_source 'fine-focus sealed tube'
_diffrn_radiation_type MoK\a
_diffrn_radiation_wavelength 0.71073
_diffrn_reflns_av_R_equivalents 0.0402
_diffrn_reflns_av_sigmaI/netI 0.0752
_diffrn_reflns_limit_h_max 11
_diffrn_reflns_limit_h_min -9
_diffrn_reflns_limit_k_max 21
_diffrn_reflns_limit_k_min -22
_diffrn_reflns_limit_l_max 22
_diffrn_reflns_limit_l_min -18
_diffrn_reflns_number 17308
_diffrn_reflns_theta_full 25.00
_diffrn_reflns_theta_max 25.00
_diffrn_reflns_theta_min 1.10
_diffrn_standards_decay_% none
_diffrn_standards_interval_count none
_diffrn_standards_interval_time none
_diffrn_standards_number none
_exptl_absorpt_coefficient_mu 19.069
_exptl_absorpt_correction_T_max 0.0554
_exptl_absorpt_correction_T_min 0.0460
_exptl_absorpt_correction_type multi-scan
_exptl_absorpt_process_details SADABS
_exptl_crystal_colour pink
_exptl_crystal_density_diffrn 3.545
_exptl_crystal_density_method 'not measured'
_exptl_crystal_description 'quadrangular prism'
_exptl_crystal_F_000 3356
_exptl_crystal_size_max 0.42
_exptl_crystal_size_mid 0.38
_exptl_crystal_size_min 0.36
_refine_diff_density_max 2.926
_refine_diff_density_min -2.780
_refine_diff_density_rms 0.433
_refine_ls_extinction_method none
_refine_ls_goodness_of_fit_ref 1.030
_refine_ls_hydrogen_treatment noref
_refine_ls_matrix_type full
_refine_ls_number_parameters 867
_refine_ls_number_reflns 12023
_refine_ls_number_restraints 60
_refine_ls_restrained_S_all 1.030
_refine_ls_R_factor_all 0.0677
_refine_ls_R_factor_gt 0.0485
_refine_ls_shift/su_max 0.001
_refine_ls_shift/su_mean 0.000
_refine_ls_structure_factor_coef Fsqd
_refine_ls_weighting_details 'calc w=1/[\s^2^(Fo^2^)+(0.0869P)^2^+0.0000P] where P=(Fo^2^+2Fc^2^)/3'
_refine_ls_weighting_scheme calc
_refine_ls_wR_factor_gt 0.1381
_refine_ls_wR_factor_ref 0.1514
_reflns_number_gt 9256
_reflns_number_total 12023
_reflns_threshold_expression >2sigma(I)
_cod_data_source_file cg500675g_si_001.cif
_cod_data_source_block 2-Er
_cod_depositor_comments
;
The following automatic conversions were performed:

'_symmetry_cell_setting' value 'Triclinic' changed to 'triclinic'
according to
/home/saulius/struct/COD-crude-data--automatic-downloads/rss-feeds/ACS/lib/dictionaries/cif_core.dic
dictionary named 'cif_core.dic' version 2.4.2 from 2011-04-26.

Automatic conversion script
Id: cif_fix_values 2827 2014-09-09 07:05:25Z andrius 

 Adding full bibliography for 4512153--4512160.cif.
;
_cod_original_cell_volume 3491.8(16)
_cod_original_sg_symbol_H-M P-1
_cod_database_code 4512159

loop_
_symmetry_equiv_pos_as_xyz
'x, y, z'
'-x, -y, -z'

loop_
_atom_site_label
_atom_site_type_symbol
_atom_site_fract_x
_atom_site_fract_y
_atom_site_fract_z
_atom_site_U_iso_or_equiv
_atom_site_adp_type
_atom_site_occupancy
_atom_site_symmetry_multiplicity
_atom_site_calc_flag
_atom_site_refinement_flags
W1 W 1.41855(7) 0.68811(4) 1.14160(3) 0.01880(16) Uani 1 1 d .
W2 W 1.62342(7) 0.81259(3) 1.10310(3) 0.01936(17) Uani 1 1 d .
W3 W 1.69802(7) 0.64189(3) 1.06063(3) 0.02018(17) Uani 1 1 d .
W4 W 1.66857(7) 0.64584(3) 1.23234(3) 0.01824(16) Uani 1 1 d .
W5 W 1.87238(7) 0.76991(3) 1.19484(3) 0.01977(17) Uani 1 1 d .
W6 W 1.48582(7) 0.81343(3) 1.80006(3) 0.01989(17) Uani 1 1 d .
W7 W 1.76230(7) 0.76761(4) 1.72223(4) 0.02629(18) Uani 1 1 d .
W8 W 1.58224(8) 0.64670(4) 1.59017(4) 0.02770(19) Uani 1 1 d .
W9 W 1.30617(7) 0.69270(4) 1.66650(4) 0.02143(17) Uani 1 1 d .
W10 W 1.55084(8) 0.64144(4) 1.75906(4) 0.02379(18) Uani 1 1 d .
Er1 Er 1.58439(7) 0.83442(4) 1.29726(4) 0.01699(17) Uani 1 1 d .
Er2 Er 1.51605(7) 0.83687(4) 1.61802(4) 0.01716(17) Uani 1 1 d .
K1 K 1.4465(5) 0.5383(2) 0.9137(2) 0.0439(12) Uani 1 1 d .
K2 K 1.3990(7) 0.4766(3) 1.6224(3) 0.0732(18) Uani 1 1 d .
Na1 Na 0.9447(7) 0.5031(4) 0.7755(4) 0.0365(18) Uani 1 1 d .
Na2 Na 0.2490(8) 0.6205(4) 0.3699(4) 0.044(2) Uani 1 1 d .
Na3 Na 0.1797(8) 0.7981(4) 0.4142(5) 0.049(2) Uani 1 1 d .
Na4 Na 0.9318(12) 0.9375(8) 0.4050(12) 0.106(6) Uani 0.80 1 d P
Na4' Na 0.946(5) 0.959(2) 0.347(3) 0.054(11) Uiso 0.20 1 d P
Na5 Na 1.1359(8) 0.6390(4) 0.9091(4) 0.044(2) Uani 1 1 d .
Na6 Na 1.0493(10) 0.8118(5) 0.9559(5) 0.060(2) Uani 1 1 d .
Na7 Na 0.2626(16) 0.8666(11) 0.1573(10) 0.054(5) Uani 0.50 1 d P
Na8 Na 0.1375(18) 0.8696(9) 0.7003(11) 0.059(5) Uani 0.50 1 d PU
Na9 Na 0.1081(13) 0.7273(8) -0.1534(7) 0.035(4) Uani 0.50 1 d P
Na10 Na 0.102(3) 1.0558(19) 0.385(3) 0.22(2) Uani 0.50 1 d P
O1 O 1.2512(12) 0.6511(7) 1.1162(6) 0.032(3) Uani 1 1 d .
O2 O 1.4088(11) 0.7581(5) 1.2244(6) 0.020(2) Uani 1 1 d .
O3 O 1.4815(11) 0.6218(6) 1.1939(6) 0.023(3) Uani 1 1 d .
O4 O 1.5080(11) 0.6257(6) 1.0577(6) 0.024(3) Uani 1 1 d .
O5 O 1.6492(10) 0.7257(5) 1.1640(5) 0.015(2) Uani 1 1 d .
O6 O 1.4435(12) 0.7582(6) 1.0882(6) 0.026(3) Uani 1 1 d .
O7 O 1.6125(13) 0.8692(6) 1.0497(6) 0.033(3) Uani 1 1 d U
O8 O 1.5831(12) 0.8678(6) 1.1903(6) 0.024(3) Uani 1 1 d .
O9 O 1.8163(11) 0.8252(6) 1.1328(6) 0.027(3) Uani 1 1 d .
O10 O 1.6710(11) 0.7243(5) 1.0293(6) 0.021(2) Uani 1 1 d .
O11 O 1.7320(12) 0.5767(6) 0.9829(6) 0.029(3) Uani 1 1 d .
O12 O 1.8715(12) 0.6924(6) 1.1018(6) 0.031(3) Uani 1 1 d .
O13 O 1.7086(12) 0.5912(5) 1.1329(6) 0.028(3) Uani 1 1 d .
O14 O 1.6878(13) 0.5775(6) 1.2720(6) 0.029(3) Uani 1 1 d .
O15 O 1.6272(11) 0.7204(5) 1.3044(6) 0.018(2) Uani 1 1 d .
O16 O 1.8529(11) 0.6913(6) 1.2369(6) 0.021(2) Uani 1 1 d .
O17 O 2.0450(12) 0.7958(7) 1.2069(7) 0.042(3) Uani 1 1 d .
O18 O 1.8108(11) 0.8294(6) 1.2729(6) 0.023(3) Uani 1 1 d .
O19 O 1.6959(11) 0.8576(6) 1.4169(6) 0.025(3) Uani 1 1 d .
O20 O 1.4338(12) 0.8177(6) 1.3864(6) 0.029(3) Uani 1 1 d .
O21 O 1.4067(12) 0.8256(6) 1.5013(6) 0.030(3) Uani 1 1 d .
O22 O 1.6711(12) 0.8627(7) 1.5318(6) 0.031(3) Uani 1 1 d .
O23 O 1.4472(13) 0.8699(6) 1.8812(6) 0.032(3) Uani 1 1 d .
O24 O 1.4822(12) 0.8678(6) 1.7410(6) 0.027(3) Uani 1 1 d .
O25 O 1.3061(12) 0.7632(6) 1.7609(6) 0.025(3) Uani 1 1 d .
O26 O 1.5351(11) 0.7265(5) 1.6969(5) 0.018(2) Uani 1 1 d .
O27 O 1.5070(11) 0.7245(6) 1.8312(6) 0.023(3) Uani 1 1 d .
O28 O 1.6813(11) 0.8244(6) 1.8065(6) 0.026(3) Uani 1 1 d .
O29 O 1.9338(13) 0.7873(9) 1.7473(8) 0.051(4) Uani 1 1 d .
O30 O 1.7299(12) 0.6885(7) 1.7692(7) 0.037(3) Uani 1 1 d .
O31 O 1.7249(11) 0.8285(6) 1.6724(6) 0.027(3) Uani 1 1 d .
O32 O 1.7621(13) 0.6869(7) 1.6351(7) 0.036(3) Uani 1 1 d .
O33 O 1.6208(16) 0.5792(6) 1.5173(7) 0.045(4) Uani 1 1 d .
O34 O 1.5619(12) 0.7223(6) 1.5530(6) 0.024(3) Uani 1 1 d U
O35 O 1.5843(14) 0.5891(6) 1.6631(7) 0.038(3) Uani 1 1 d U
O36 O 1.3853(14) 0.6255(6) 1.5884(6) 0.032(3) Uani 1 1 d .
O37 O 1.3207(11) 0.7626(5) 1.6222(5) 0.018(2) Uani 1 1 d U
O38 O 1.1365(14) 0.6563(8) 1.6507(7) 0.046(4) Uani 1 1 d .
O39 O 1.3611(12) 0.6273(5) 1.7231(6) 0.023(3) Uani 1 1 d .
O40 O 1.5610(13) 0.5752(6) 1.8047(7) 0.034(3) Uani 1 1 d U
O41 O 1.6841(12) 0.9586(5) 1.3402(6) 0.027(3) Uani 1 1 d .
O42 O 1.4216(11) 0.9210(5) 1.3126(6) 0.024(3) Uani 1 1 d .
O43 O 1.3864(12) 1.0385(5) 1.3419(7) 0.027(3) Uani 1 1 d .
O44 O 1.6474(11) 1.0770(5) 1.3727(6) 0.024(3) Uani 1 1 d .
C1 C 1.4721(16) 0.8293(7) 1.4494(8) 0.014(3) Uani 1 1 d U
C2 C 1.6256(17) 0.8509(8) 1.4665(8) 0.019(3) Uani 1 1 d .
C3 C 1.4588(17) 0.9867(9) 1.3322(9) 0.023(4) Uani 1 1 d U
C4 C 1.6148(16) 1.0097(8) 1.3498(8) 0.018(3) Uani 1 1 d U
O1W O 1.170(2) 0.5509(8) 0.9684(10) 0.071(5) Uani 1 1 d .
O2W O 1.3695(14) 0.6829(8) 0.9338(7) 0.043(4) Uani 1 1 d .
O3W O 1.0827(13) 0.7228(7) 1.0209(7) 0.039(3) Uani 1 1 d .
O4W O 1.139(2) 0.4853(13) 1.5883(14) 0.117(8) Uiso 1 1 d .
O5W O 1.5118(13) 0.3438(6) 1.5986(7) 0.035(3) Uani 1 1 d .
O6W O 0.9152(17) 0.5808(9) 0.7000(10) 0.070(6) Uani 1 1 d .
O7W O 1.482(3) 0.9882(11) 1.1629(13) 0.066(9) Uani 0.60 1 d P
O7W' O 1.656(4) 1.0110(18) 1.1895(19) 0.044(9) Uiso 0.40 1 d P
O8W O 0.1602(15) 0.8840(7) 0.3396(9) 0.053(4) Uani 1 1 d .
O9W O 0.1819(15) 0.7053(8) 0.4754(7) 0.052(4) Uani 1 1 d .
O10W O 0.9786(16) 0.4257(10) 0.8477(11) 0.077(6) Uani 1 1 d .
O11W O 1.230(2) 1.0553(11) 1.0424(12) 0.090 Uiso 1 1 d .
O12W O 1.2881(16) 0.8565(10) 0.9974(9) 0.068(5) Uani 1 1 d .
O13W O 0.9916(15) 0.4125(8) 0.6693(8) 0.054(4) Uani 1 1 d .
O14W O 0.8965(14) 0.6003(8) 0.8734(8) 0.049(4) Uani 1 1 d .
O15W O 0.2923(13) 0.5433(6) 0.2526(7) 0.035(3) Uani 1 1 d .
O16W O 1.474(2) 0.9842(11) 1.0379(12) 0.100 Uiso 1 1 d .
O17W O -0.119(2) 0.7748(11) 0.5334(12) 0.098 Uiso 1 1 d .
O18W O 0.912(3) 0.9769(16) 0.2466(17) 0.161(11) Uiso 1 1 d .
O19W O 1.186(3) 1.0176(16) 1.2139(17) 0.153(11) Uiso 1 1 d .
O20W O -0.042(3) 0.6279(15) 0.5263(16) 0.149(10) Uiso 1 1 d .
O21W O 0.825(2) 0.7623(10) 0.9217(11) 0.080(6) Uiso 1 1 d .
O22W O 0.137(2) 0.8961(16) 0.5169(12) 0.155(13) Uani 1 1 d .
O23W O 1.0006(17) 0.9018(9) 1.0652(9) 0.063(5) Uani 1 1 d .
O24W O -0.0602(18) 0.7583(13) 0.3919(9) 0.095(7) Uani 1 1 d .
O25W O 1.2387(18) 0.9491(9) 1.0931(11) 0.078(5) Uani 1 1 d U
O26W O 0.261(2) 0.5385(11) 0.4390(12) 0.096(7) Uiso 1 1 d .
O27W O 1.049(4) 0.9112(19) 0.889(2) 0.199 Uiso 1 1 d .
O28W O 0.378(2) 0.9985(11) 0.9271(12) 0.098 Uiso 1 1 d .
O29W O 0.2055(14) 0.7072(7) 0.3030(7) 0.042(3) Uani 1 1 d .
O30W O 1.1909(13) 0.5527(7) 0.7957(8) 0.040(3) Uani 1 1 d .

loop_
_atom_site_aniso_label
_atom_site_aniso_U_11
_atom_site_aniso_U_22
_atom_site_aniso_U_33
_atom_site_aniso_U_23
_atom_site_aniso_U_13
_atom_site_aniso_U_12
W1 0.0164(4) 0.0281(4) 0.0088(3) 0.0020(3) -0.0010(3) -0.0019(3)
W2 0.0253(4) 0.0247(3) 0.0088(3) 0.0062(3) 0.0007(3) 0.0022(3)
W3 0.0241(4) 0.0245(3) 0.0080(3) -0.0017(3) 0.0028(3) 0.0017(3)
W4 0.0251(4) 0.0187(3) 0.0103(3) 0.0025(3) 0.0000(3) 0.0048(3)
W5 0.0167(4) 0.0260(3) 0.0134(4) 0.0012(3) -0.0006(3) 0.0007(3)
W6 0.0297(4) 0.0215(3) 0.0082(3) 0.0031(3) 0.0037(3) 0.0038(3)
W7 0.0211(4) 0.0413(4) 0.0232(4) 0.0189(3) 0.0031(3) 0.0069(3)
W8 0.0493(5) 0.0234(4) 0.0141(4) 0.0065(3) 0.0139(3) 0.0134(3)
W9 0.0253(4) 0.0238(3) 0.0150(4) 0.0069(3) 0.0004(3) -0.0025(3)
W10 0.0343(4) 0.0261(4) 0.0165(4) 0.0120(3) 0.0077(3) 0.0100(3)
Er1 0.0235(4) 0.0190(4) 0.0082(4) 0.0033(3) -0.0003(3) 0.0036(3)
Er2 0.0226(4) 0.0194(4) 0.0087(4) 0.0024(3) 0.0017(3) 0.0027(3)
K1 0.060(3) 0.044(2) 0.021(2) 0.0077(19) -0.003(2) -0.021(2)
K2 0.126(5) 0.055(3) 0.029(3) 0.005(2) 0.006(3) -0.022(3)
Na1 0.033(4) 0.042(4) 0.034(4) 0.010(3) 0.003(3) 0.001(3)
Na2 0.053(5) 0.050(5) 0.028(4) 0.008(4) 0.002(4) 0.007(4)
Na3 0.043(5) 0.058(5) 0.045(5) 0.014(4) 0.007(4) 0.013(4)
Na4 0.021(7) 0.098(11) 0.188(19) 0.031(12) -0.022(8) -0.008(7)
Na5 0.047(5) 0.046(5) 0.034(5) 0.003(4) 0.012(4) 0.003(4)
Na6 0.064(6) 0.078(6) 0.039(5) 0.016(5) 0.008(4) 0.018(5)
Na7 0.026(9) 0.100(14) 0.054(11) 0.050(11) 0.007(8) 0.015(9)
Na8 0.055(8) 0.046(7) 0.086(9) 0.030(7) 0.042(7) 0.004(6)
Na9 0.020(8) 0.061(10) 0.019(8) 0.012(7) -0.002(6) -0.016(7)
Na10 0.07(2) 0.12(3) 0.40(7) 0.00(3) 0.01(3) -0.025(19)
O1 0.018(7) 0.048(8) 0.025(7) 0.004(6) 0.000(5) -0.010(5)
O2 0.023(6) 0.023(6) 0.013(6) 0.003(5) -0.002(5) 0.001(5)
O3 0.018(6) 0.024(6) 0.027(7) 0.010(5) 0.000(5) -0.009(5)
O4 0.018(6) 0.033(6) 0.013(6) -0.005(5) 0.001(5) -0.005(5)
O5 0.018(6) 0.013(5) 0.011(6) 0.004(4) -0.001(4) -0.008(4)
O6 0.026(7) 0.037(7) 0.010(6) -0.003(5) 0.000(5) 0.003(5)
O7 0.047(7) 0.040(6) 0.018(6) 0.020(5) 0.002(5) -0.001(5)
O8 0.035(7) 0.023(6) 0.018(6) 0.010(5) 0.001(5) 0.015(5)
O9 0.023(7) 0.032(6) 0.024(7) 0.004(5) 0.005(5) -0.006(5)
O10 0.020(6) 0.025(6) 0.016(6) 0.003(5) 0.007(5) -0.001(5)
O11 0.026(7) 0.033(7) 0.019(7) -0.009(5) 0.010(5) 0.002(5)
O12 0.027(7) 0.045(7) 0.013(6) -0.005(5) 0.004(5) 0.003(6)
O13 0.043(8) 0.016(5) 0.018(7) -0.008(5) 0.008(5) 0.005(5)
O14 0.048(8) 0.018(6) 0.023(7) 0.012(5) -0.009(5) 0.003(5)
O15 0.026(6) 0.017(5) 0.013(6) 0.007(5) 0.006(5) 0.008(5)
O16 0.023(6) 0.026(6) 0.014(6) 0.006(5) -0.006(5) -0.001(5)
O17 0.016(7) 0.054(8) 0.043(9) -0.002(7) -0.008(6) -0.002(6)
O18 0.023(7) 0.025(6) 0.020(6) 0.005(5) -0.001(5) 0.006(5)
O19 0.026(7) 0.038(7) 0.011(6) 0.008(5) -0.002(5) 0.001(5)
O20 0.034(7) 0.047(7) 0.016(7) 0.019(6) 0.001(5) 0.015(6)
O21 0.032(7) 0.039(7) 0.019(7) 0.009(5) 0.003(5) 0.005(6)
O22 0.035(7) 0.051(8) 0.009(6) 0.011(6) 0.005(5) 0.005(6)
O23 0.044(8) 0.033(7) 0.019(7) 0.006(5) 0.007(6) 0.011(6)
O24 0.050(8) 0.025(6) 0.010(6) 0.008(5) 0.011(5) 0.003(5)
O25 0.033(7) 0.027(6) 0.012(6) 0.003(5) 0.006(5) -0.003(5)
O26 0.026(6) 0.019(5) 0.013(6) 0.010(5) 0.000(5) 0.000(5)
O27 0.030(7) 0.027(6) 0.019(6) 0.011(5) 0.009(5) 0.017(5)
O28 0.020(6) 0.042(7) 0.011(6) 0.004(5) -0.003(5) -0.006(5)
O29 0.024(8) 0.087(11) 0.055(10) 0.039(9) -0.001(7) 0.010(7)
O30 0.024(7) 0.059(9) 0.037(8) 0.028(7) 0.013(6) 0.007(6)
O31 0.024(7) 0.036(7) 0.026(7) 0.017(6) 0.001(5) 0.005(5)
O32 0.045(8) 0.040(7) 0.033(8) 0.021(6) 0.022(6) 0.014(6)
O33 0.090(12) 0.033(7) 0.022(7) 0.010(6) 0.026(7) 0.031(7)
O34 0.037(6) 0.027(5) 0.014(5) 0.012(4) -0.001(4) 0.012(5)
O35 0.054(7) 0.032(6) 0.032(6) 0.007(5) 0.023(5) 0.025(5)
O36 0.061(9) 0.017(6) 0.024(7) 0.013(5) 0.008(6) 0.003(6)
O37 0.022(5) 0.026(5) 0.007(5) 0.008(4) -0.002(4) -0.006(4)
O38 0.043(9) 0.064(9) 0.030(8) 0.020(7) -0.007(6) -0.012(7)
O39 0.037(7) 0.013(5) 0.019(6) 0.003(5) 0.009(5) -0.001(5)
O40 0.050(7) 0.029(5) 0.036(6) 0.026(5) 0.002(5) 0.011(5)
O41 0.028(7) 0.014(5) 0.034(7) 0.000(5) -0.008(5) 0.007(5)
O42 0.025(7) 0.015(5) 0.029(7) 0.001(5) -0.001(5) 0.003(5)
O43 0.033(7) 0.012(5) 0.039(8) 0.007(5) 0.009(6) 0.005(5)
O44 0.031(7) 0.008(5) 0.030(7) 0.004(5) -0.004(5) 0.000(5)
C1 0.024(7) 0.010(6) 0.011(7) 0.006(5) 0.005(6) 0.002(5)
C2 0.034(10) 0.012(7) 0.011(8) 0.004(6) -0.003(7) 0.000(7)
C3 0.023(7) 0.030(7) 0.017(7) 0.008(6) 0.013(6) 0.003(6)
C4 0.015(7) 0.025(7) 0.010(6) 0.001(5) 0.000(5) 0.001(6)
O1W 0.102(15) 0.052(10) 0.061(12) 0.017(9) 0.013(10) 0.022(10)
O2W 0.040(8) 0.063(9) 0.025(8) 0.014(7) -0.003(6) -0.009(7)
O3W 0.040(8) 0.047(8) 0.026(8) 0.009(6) -0.006(6) -0.006(6)
O5W 0.051(9) 0.030(7) 0.024(7) 0.004(5) 0.006(6) 0.005(6)
O6W 0.062(11) 0.086(12) 0.107(15) 0.082(12) 0.040(10) 0.050(9)
O7W 0.14(3) 0.024(12) 0.037(16) 0.008(11) 0.027(16) 0.028(15)
O8W 0.046(9) 0.048(9) 0.076(12) 0.029(8) 0.019(8) 0.011(7)
O9W 0.050(9) 0.074(10) 0.015(7) -0.010(7) 0.000(6) -0.014(8)
O10W 0.046(11) 0.101(13) 0.118(17) 0.067(13) 0.038(10) 0.048(10)
O12W 0.043(10) 0.106(14) 0.047(11) 0.016(10) 0.003(8) -0.013(9)
O13W 0.050(10) 0.055(9) 0.040(9) -0.012(7) 0.003(7) -0.005(7)
O14W 0.039(9) 0.051(8) 0.037(9) -0.020(7) 0.016(7) -0.004(7)
O15W 0.037(8) 0.026(6) 0.034(8) -0.005(6) 0.007(6) 0.004(6)
O22W 0.071(15) 0.25(3) 0.065(15) -0.085(17) -0.034(11) 0.069(17)
O23W 0.063(11) 0.068(11) 0.062(12) 0.024(9) 0.015(9) 0.009(9)
O24W 0.051(12) 0.19(2) 0.041(11) 0.033(13) -0.001(8) -0.004(13)
O25W 0.075(9) 0.057(8) 0.099(10) 0.018(7) -0.007(7) 0.018(7)
O29W 0.051(9) 0.047(8) 0.028(8) 0.012(6) -0.002(6) 0.007(7)
O30W 0.032(8) 0.039(7) 0.044(9) 0.003(6) 0.011(6) -0.002(6)

loop_
_atom_type_symbol
_atom_type_description
_atom_type_scat_dispersion_real
_atom_type_scat_dispersion_imag
_atom_type_scat_source
C C 0.0033 0.0016 'International Tables Vol C Tables 4.2.6.8 and 6.1.1.4'
H H 0.0000 0.0000 'International Tables Vol C Tables 4.2.6.8 and 6.1.1.4'
O O 0.0106 0.0060 'International Tables Vol C Tables 4.2.6.8 and 6.1.1.4'
W W -0.8490 6.8722 'International Tables Vol C Tables 4.2.6.8 and 6.1.1.4'
Er Er -0.2586 4.9576 'International Tables Vol C Tables 4.2.6.8 and 6.1.1.4'
K K 0.2009 0.2494 'International Tables Vol C Tables 4.2.6.8 and 6.1.1.4'
Na Na 0.0362 0.0249 'International Tables Vol C Tables 4.2.6.8 and 6.1.1.4'

loop_
_geom_angle_atom_site_label_1
_geom_angle_atom_site_label_2
_geom_angle_atom_site_label_3
_geom_angle
_geom_angle_site_symmetry_1
_geom_angle_site_symmetry_3
O1 W1 O2 104.1(5) . .
O1 W1 O6 103.0(6) . .
O2 W1 O6 91.8(5) . .
O1 W1 O3 101.0(5) . .
O2 W1 O3 91.8(5) . .
O6 W1 O3 154.1(5) . .
O1 W1 O4 98.9(5) . .
O2 W1 O4 157.0(5) . .
O6 W1 O4 82.4(5) . .
O3 W1 O4 84.3(5) . .
O1 W1 O5 172.9(5) . .
O2 W1 O5 82.9(4) . .
O6 W1 O5 77.6(4) . .
O3 W1 O5 77.5(4) . .
O4 W1 O5 74.1(4) . .
O7 W2 O8 103.1(5) . .
O7 W2 O9 102.6(6) . .
O8 W2 O9 92.4(5) . .
O7 W2 O6 103.8(6) . .
O8 W2 O6 90.5(5) . .
O9 W2 O6 152.0(5) . .
O7 W2 O10 99.1(5) . .
O8 W2 O10 157.7(4) . .
O9 W2 O10 83.4(5) . .
O6 W2 O10 83.4(4) . .
O7 W2 O5 173.0(5) . .
O8 W2 O5 83.8(4) . .
O9 W2 O5 75.8(4) . .
O6 W2 O5 76.9(4) . .
O10 W2 O5 73.9(4) . .
O11 W3 O4 101.6(5) . .
O11 W3 O10 104.4(5) . .
O4 W3 O10 86.4(5) . .
O11 W3 O12 105.1(5) . .
O4 W3 O12 153.3(5) . .
O10 W3 O12 86.0(5) . .
O11 W3 O13 102.6(5) . .
O4 W3 O13 88.4(5) . .
O10 W3 O13 153.1(4) . .
O12 W3 O13 86.9(5) . .
O11 W3 O5 178.5(4) . .
O4 W3 O5 77.4(4) . .
O10 W3 O5 76.7(4) . .
O12 W3 O5 76.0(4) . .
O13 W3 O5 76.4(4) . .
O11 W3 K1 54.2(4) . .
O4 W3 K1 49.0(3) . .
O10 W3 K1 87.2(3) . .
O12 W3 K1 155.6(3) . .
O13 W3 K1 108.9(4) . .
O5 W3 K1 124.9(3) . .
O11 W3 K1 75.3(4) . 2_867
O4 W3 K1 63.8(4) . 2_867
O10 W3 K1 149.0(3) . 2_867
O12 W3 K1 124.6(4) . 2_867
O13 W3 K1 42.0(3) . 2_867
O5 W3 K1 103.2(2) . 2_867
K1 W3 K1 67.08(12) . 2_867
O14 W4 O15 104.4(5) . .
O14 W4 O3 100.8(5) . .
O15 W4 O3 92.0(5) . .
O14 W4 O16 103.1(5) . .
O15 W4 O16 91.2(5) . .
O3 W4 O16 154.2(4) . .
O14 W4 O13 97.1(5) . .
O15 W4 O13 158.4(5) . .
O3 W4 O13 84.2(5) . .
O16 W4 O13 83.4(5) . .
O14 W4 O5 171.8(5) . .
O15 W4 O5 83.7(4) . .
O3 W4 O5 78.4(4) . .
O16 W4 O5 76.5(4) . .
O13 W4 O5 74.7(4) . .
O14 W4 K1 72.6(4) . 2_867
O15 W4 K1 149.1(4) . 2_867
O3 W4 K1 59.6(3) . 2_867
O16 W4 K1 119.5(3) . 2_867
O13 W4 K1 40.3(3) . 2_867
O5 W4 K1 100.4(2) . 2_867
O17 W5 O18 102.7(6) . .
O17 W5 O9 101.1(6) . .
O18 W5 O9 93.1(5) . .
O17 W5 O16 102.9(6) . .
O18 W5 O16 90.7(5) . .
O9 W5 O16 154.2(5) . .
O17 W5 O12 97.5(6) . .
O18 W5 O12 159.8(5) . .
O9 W5 O12 82.8(5) . .
O16 W5 O12 84.9(5) . .
O17 W5 O5 172.3(5) . .
O18 W5 O5 85.0(4) . .
O9 W5 O5 77.4(4) . .
O16 W5 O5 77.6(4) . .
O12 W5 O5 74.8(4) . .
O23 W6 O24 103.9(5) . .
O23 W6 O28 103.6(6) . .
O24 W6 O28 90.6(5) . .
O23 W6 O25 100.8(5) . .
O24 W6 O25 91.8(5) . .
O28 W6 O25 154.1(5) . .
O23 W6 O27 98.7(5) . .
O24 W6 O27 157.4(5) . .
O28 W6 O27 84.3(5) . .
O25 W6 O27 83.7(5) . .
O23 W6 O26 173.3(5) . .
O24 W6 O26 82.6(4) . .
O28 W6 O26 77.1(4) . .
O25 W6 O26 77.6(4) . .
O27 W6 O26 74.7(4) . .
O29 W7 O31 105.0(6) . .
O29 W7 O28 102.8(6) . .
O31 W7 O28 91.9(5) . .
O29 W7 O32 101.0(7) . .
O31 W7 O32 92.6(5) . .
O28 W7 O32 153.7(5) . .
O29 W7 O30 96.7(6) . .
O31 W7 O30 158.3(5) . .
O28 W7 O30 83.1(5) . .
O32 W7 O30 83.3(5) . .
O29 W7 O26 170.9(5) . .
O31 W7 O26 84.1(5) . .
O28 W7 O26 77.3(4) . .
O32 W7 O26 77.5(5) . .
O30 W7 O26 74.3(4) . .
O33 W8 O34 103.5(5) . .
O33 W8 O32 101.0(7) . .
O34 W8 O32 93.3(5) . .
O33 W8 O36 101.9(7) . .
O34 W8 O36 91.0(5) . .
O32 W8 O36 155.0(5) . .
O33 W8 O35 97.3(5) . .
O34 W8 O35 159.2(5) . .
O32 W8 O35 83.9(5) . .
O36 W8 O35 83.4(5) . .
O33 W8 O26 172.3(5) . .
O34 W8 O26 84.3(4) . .
O32 W8 O26 77.7(4) . .
O36 W8 O26 78.2(4) . .
O35 W8 O26 75.0(4) . .
O33 W8 K2 77.8(5) . .
O34 W8 K2 144.3(4) . .
O32 W8 K2 121.8(4) . .
O36 W8 K2 54.7(3) . .
O35 W8 K2 40.2(4) . .
O26 W8 K2 96.3(3) . .
O33 W8 K2 19.6(5) . 2_868
O34 W8 K2 85.9(4) . 2_868
O32 W8 K2 111.0(4) . 2_868
O36 W8 K2 93.9(4) . 2_868
O35 W8 K2 114.4(3) . 2_868
O26 W8 K2 167.3(3) . 2_868
K2 W8 K2 86.98(11) . 2_868
O38 W9 O37 105.6(6) . .
O38 W9 O36 100.6(6) . .
O37 W9 O36 92.0(5) . .
O38 W9 O25 101.5(6) . .
O37 W9 O25 92.0(5) . .
O36 W9 O25 155.6(5) . .
O38 W9 O39 95.3(6) . .
O37 W9 O39 159.1(5) . .
O36 W9 O39 83.6(5) . .
O25 W9 O39 84.2(5) . .
O38 W9 O26 170.6(5) . .
O37 W9 O26 83.8(4) . .
O36 W9 O26 78.3(5) . .
O25 W9 O26 78.2(4) . .
O39 W9 O26 75.3(4) . .
O40 W10 O30 104.7(6) . .
O40 W10 O27 104.1(5) . .
O30 W10 O27 87.3(5) . .
O40 W10 O35 101.8(6) . .
O30 W10 O35 87.9(6) . .
O27 W10 O35 154.1(5) . .
O40 W10 O39 103.0(5) . .
O30 W10 O39 152.3(5) . .
O27 W10 O39 86.8(5) . .
O35 W10 O39 85.7(5) . .
O40 W10 O26 178.7(5) . .
O30 W10 O26 76.1(5) . .
O27 W10 O26 76.9(4) . .
O35 W10 O26 77.2(4) . .
O39 W10 O26 76.2(4) . .
O40 W10 K2 77.8(4) . .
O30 W10 K2 128.9(4) . .
O27 W10 K2 142.7(4) . .
O35 W10 K2 43.4(4) . .
O39 W10 K2 57.2(3) . .
O26 W10 K2 100.9(3) . .
O40 W10 K1 25.5(4) . 1_556
O30 W10 K1 116.9(4) . 1_556
O27 W10 K1 82.2(3) . 1_556
O35 W10 K1 122.4(4) . 1_556
O39 W10 K1 89.0(3) . 1_556
O26 W10 K1 154.9(3) . 1_556
K2 W10 K1 87.34(10) . 1_556
O2 Er1 O15 76.6(4) . .
O2 Er1 O18 123.4(4) . .
O15 Er1 O18 76.5(4) . .
O2 Er1 O8 75.9(4) . .
O15 Er1 O8 123.6(4) . .
O18 Er1 O8 79.3(4) . .
O2 Er1 O42 82.9(4) . .
O15 Er1 O42 145.5(4) . .
O18 Er1 O42 137.8(4) . .
O8 Er1 O42 76.2(4) . .
O2 Er1 O20 79.2(4) . .
O15 Er1 O20 78.9(4) . .
O18 Er1 O20 140.5(4) . .
O8 Er1 O20 140.2(4) . .
O42 Er1 O20 70.2(4) . .
O2 Er1 O41 144.0(4) . .
O15 Er1 O41 139.4(4) . .
O18 Er1 O41 75.5(4) . .
O8 Er1 O41 78.7(4) . .
O42 Er1 O41 66.4(4) . .
O20 Er1 O41 105.8(4) . .
O2 Er1 O19 139.2(4) . .
O15 Er1 O19 76.0(4) . .
O18 Er1 O19 78.0(4) . .
O8 Er1 O19 144.9(4) . .
O42 Er1 O19 104.1(4) . .
O20 Er1 O19 66.3(4) . .
O41 Er1 O19 69.9(4) . .
O2 Er1 Na4 169.1(4) . 1_656
O15 Er1 Na4 95.4(4) . 1_656
O18 Er1 Na4 46.5(4) . 1_656
O8 Er1 Na4 103.3(4) . 1_656
O42 Er1 Na4 107.6(3) . 1_656
O20 Er1 Na4 106.7(4) . 1_656
O41 Er1 Na4 44.2(4) . 1_656
O19 Er1 Na4 42.3(4) . 1_656
O2 Er1 Na4' 157.4(7) . 1_656
O15 Er1 Na4' 105.7(7) . 1_656
O18 Er1 Na4' 39.6(7) . 1_656
O8 Er1 Na4' 84.7(8) . 1_656
O42 Er1 Na4' 103.9(7) . 1_656
O20 Er1 Na4' 123.3(8) . 1_656
O41 Er1 Na4' 37.6(7) . 1_656
O19 Er1 Na4' 60.8(8) . 1_656
Na4 Er1 Na4' 18.6(7) 1_656 1_656
O34 Er2 O31 78.2(4) . .
O34 Er2 O37 76.2(4) . .
O31 Er2 O37 123.3(4) . .
O34 Er2 O24 123.0(4) . .
O31 Er2 O24 76.2(4) . .
O37 Er2 O24 77.0(4) . .
O34 Er2 O21 78.3(4) . .
O31 Er2 O21 140.9(4) . .
O37 Er2 O21 80.2(4) . .
O24 Er2 O21 142.9(4) . .
O34 Er2 O44 142.9(4) . 2_878
O31 Er2 O44 138.9(4) . 2_878
O37 Er2 O44 80.5(4) . 2_878
O24 Er2 O44 78.1(4) . 2_878
O21 Er2 O44 69.5(4) . 2_878
O34 Er2 O43 142.0(4) . 2_878
O31 Er2 O43 77.5(4) . 2_878
O37 Er2 O43 141.8(4) . 2_878
O24 Er2 O43 78.2(4) . 2_878
O21 Er2 O43 103.6(4) . 2_878
O44 Er2 O43 66.2(4) 2_878 2_878
O34 Er2 O22 77.2(4) . .
O31 Er2 O22 78.2(4) . .
O37 Er2 O22 140.7(4) . .
O24 Er2 O22 142.3(4) . .
O21 Er2 O22 66.4(4) . .
O44 Er2 O22 105.1(4) 2_878 .
O43 Er2 O22 69.6(4) 2_878 .
O40 K1 O13 111.7(4) 1_554 2_867
O40 K1 O4 120.4(4) 1_554 .
O13 K1 O4 127.7(4) 2_867 .
O40 K1 O2W 78.6(4) 1_554 .
O13 K1 O2W 129.3(4) 2_867 .
O4 K1 O2W 68.3(4) . .
O40 K1 O1W 132.6(5) 1_554 .
O13 K1 O1W 69.5(4) 2_867 .
O4 K1 O1W 78.2(4) . .
O2W K1 O1W 68.7(4) . .
O40 K1 O11 82.4(4) 1_554 .
O13 K1 O11 130.9(4) 2_867 .
O4 K1 O11 57.3(3) . .
O2W K1 O11 99.1(4) . .
O1W K1 O11 134.7(4) . .
O40 K1 O3 76.8(3) 1_554 2_867
O13 K1 O3 50.0(3) 2_867 2_867
O4 K1 O3 138.7(4) . 2_867
O2W K1 O3 151.0(4) . 2_867
O1W K1 O3 119.5(4) . 2_867
O11 K1 O3 92.7(3) . 2_867
O40 K1 O30W 72.6(4) 1_554 .
O13 K1 O30W 71.5(4) 2_867 .
O4 K1 O30W 126.9(4) . .
O2W K1 O30W 64.7(3) . .
O1W K1 O30W 62.9(4) . .
O11 K1 O30W 152.2(3) . .
O3 K1 O30W 93.2(3) 2_867 .
O40 K1 O4 119.9(3) 1_554 2_867
O13 K1 O4 49.5(3) 2_867 2_867
O4 K1 O4 97.7(3) . 2_867
O2W K1 O4 161.4(3) . 2_867
O1W K1 O4 97.1(4) . 2_867
O11 K1 O4 82.1(3) . 2_867
O3 K1 O4 46.5(3) 2_867 2_867
O30W K1 O4 120.7(3) . 2_867
O40 K1 W3 98.0(3) 1_554 .
O13 K1 W3 141.0(3) 2_867 .
O4 K1 W3 30.1(2) . .
O2W K1 W3 79.7(3) . .
O1W K1 W3 108.3(4) . .
O11 K1 W3 27.9(2) . .
O3 K1 W3 118.7(2) 2_867 .
O30W K1 W3 144.2(3) . .
O4 K1 W3 94.2(2) 2_867 .
O40 K1 Na5 96.2(3) 1_554 .
O13 K1 Na5 90.9(3) 2_867 .
O4 K1 Na5 87.6(3) . .
O2W K1 Na5 38.6(3) . .
O1W K1 Na5 38.0(3) . .
O11 K1 Na5 135.8(3) . .
O3 K1 Na5 130.2(3) 2_867 .
O30W K1 Na5 39.6(2) . .
O4 K1 Na5 132.8(2) 2_867 .
W3 K1 Na5 111.01(16) . .
O40 K1 W3 133.6(3) 1_554 2_867
O13 K1 W3 28.3(3) 2_867 2_867
O4 K1 W3 102.3(3) . 2_867
O2W K1 W3 138.6(3) . 2_867
O1W K1 W3 69.9(3) . 2_867
O11 K1 W3 109.2(3) . 2_867
O3 K1 W3 58.31(19) 2_867 2_867
O30W K1 W3 96.9(2) . 2_867
O4 K1 W3 29.52(18) 2_867 2_867
W3 K1 W3 112.92(11) . 2_867
Na5 K1 W3 103.45(16) . 2_867
O33 K2 O35 111.2(5) 2_868 .
O33 K2 O4W 78.0(7) 2_868 .
O35 K2 O4W 123.9(6) . .
O33 K2 O14 131.1(4) 2_868 2_868
O35 K2 O14 115.8(4) . 2_868
O4W K2 O14 86.7(6) . 2_868
O33 K2 O5W 74.9(4) 2_868 .
O35 K2 O5W 112.3(5) . .
O4W K2 O5W 123.2(6) . .
O14 K2 O5W 75.7(4) 2_868 .
O33 K2 O39 133.8(4) 2_868 .
O35 K2 O39 54.0(3) . .
O4W K2 O39 79.2(6) . .
O14 K2 O39 86.7(3) 2_868 .
O5W K2 O39 149.7(4) . .
O33 K2 O36 85.1(4) 2_868 .
O35 K2 O36 53.9(4) . .
O4W K2 O36 73.2(6) . .
O14 K2 O36 134.2(4) 2_868 .
O5W K2 O36 149.4(4) . .
O39 K2 O36 49.8(3) . .
O33 K2 W10 139.3(4) 2_868 .
O35 K2 W10 30.0(3) . .
O4W K2 W10 111.2(6) . .
O14 K2 W10 89.6(3) 2_868 .
O5W K2 W10 121.9(3) . .
O39 K2 W10 32.1(2) . .
O36 K2 W10 62.1(3) . .
O33 K2 W8 86.8(3) 2_868 .
O35 K2 W8 29.8(3) . .
O4W K2 W8 103.5(5) . .
O14 K2 W8 142.1(3) 2_868 .
O5W K2 W8 123.4(3) . .
O39 K2 W8 60.5(2) . .
O36 K2 W8 30.7(3) . .
W10 K2 W8 52.62(7) . .
O33 K2 Na2 88.3(4) 2_868 2_767
O35 K2 Na2 77.8(3) . 2_767
O4W K2 Na2 157.3(6) . 2_767
O14 K2 Na2 89.0(3) 2_868 2_767
O5W K2 Na2 34.5(3) . 2_767
O39 K2 Na2 122.8(3) . 2_767
O36 K2 Na2 124.0(3) . 2_767
W10 K2 Na2 90.93(18) . 2_767
W8 K2 Na2 93.51(18) . 2_767
O33 K2 W8 12.7(3) 2_868 2_868
O35 K2 W8 113.2(3) . 2_868
O4W K2 W8 87.3(6) . 2_868
O14 K2 W8 124.2(3) 2_868 2_868
O5W K2 W8 62.2(3) . 2_868
O39 K2 W8 145.7(3) . 2_868
O36 K2 W8 96.1(3) . 2_868
W10 K2 W8 143.12(16) . 2_868
W8 K2 W8 93.02(11) . 2_868
Na2 K2 W8 76.78(15) 2_767 2_868
O10W Na1 O14W 93.9(7) . .
O10W Na1 O13W 91.6(7) . .
O14W Na1 O13W 174.5(6) . .
O10W Na1 O6W 178.4(6) . .
O14W Na1 O6W 87.3(6) . .
O13W Na1 O6W 87.2(6) . .
O10W Na1 O15W 92.1(6) . 2_666
O14W Na1 O15W 92.5(5) . 2_666
O13W Na1 O15W 87.6(5) . 2_666
O6W Na1 O15W 88.8(6) . 2_666
O10W Na1 O30W 91.4(6) . .
O14W Na1 O30W 89.4(5) . .
O13W Na1 O30W 90.1(5) . .
O6W Na1 O30W 87.6(6) . .
O15W Na1 O30W 175.8(6) 2_666 .
O10W Na1 Na5 87.3(6) . .
O14W Na1 Na5 44.6(4) . .
O13W Na1 Na5 135.5(5) . .
O6W Na1 Na5 92.9(6) . .
O15W Na1 Na5 136.9(4) 2_666 .
O30W Na1 Na5 45.5(3) . .
O10W Na1 Na2 98.8(6) . 2_666
O14W Na1 Na2 134.6(5) . 2_666
O13W Na1 Na2 44.4(4) . 2_666
O6W Na1 Na2 81.0(6) . 2_666
O15W Na1 Na2 43.9(3) 2_666 2_666
O30W Na1 Na2 133.2(4) . 2_666
Na5 Na1 Na2 173.9(3) . 2_666
O26W Na2 O9W 87.2(7) . .
O26W Na2 O5W 88.1(7) . 2_767
O9W Na2 O5W 94.1(5) . 2_767
O26W Na2 O15W 100.2(7) . .
O9W Na2 O15W 170.9(6) . .
O5W Na2 O15W 91.5(5) 2_767 .
O26W Na2 O29W 172.2(7) . .
O9W Na2 O29W 88.2(6) . .
O5W Na2 O29W 98.5(5) 2_767 .
O15W Na2 O29W 83.9(5) . .
O26W Na2 O13W 95.6(7) . 2_666
O9W Na2 O13W 87.6(5) . 2_666
O5W Na2 O13W 176.0(6) 2_767 2_666
O15W Na2 O13W 86.4(5) . 2_666
O29W Na2 O13W 78.0(6) . 2_666
O26W Na2 Na3 131.6(6) . .
O9W Na2 Na3 44.5(4) . .
O5W Na2 Na3 91.9(4) 2_767 .
O15W Na2 Na3 128.1(4) . .
O29W Na2 Na3 44.5(4) . .
O13W Na2 Na3 86.8(4) 2_666 .
O26W Na2 Na1 94.7(6) . 2_666
O9W Na2 Na1 130.8(5) . 2_666
O5W Na2 Na1 135.1(4) 2_767 2_666
O15W Na2 Na1 43.9(3) . 2_666
O29W Na2 Na1 83.6(4) . 2_666
O13W Na2 Na1 43.2(4) 2_666 2_666
Na3 Na2 Na1 117.6(3) . 2_666
O26W Na2 K2 61.5(6) . 2_767
O9W Na2 K2 120.8(5) . 2_767
O5W Na2 K2 41.5(3) 2_767 2_767
O15W Na2 K2 67.9(4) . 2_767
O29W Na2 K2 126.3(4) . 2_767
O13W Na2 K2 139.8(4) 2_666 2_767
Na3 Na2 K2 133.3(3) . 2_767
Na1 Na2 K2 102.6(2) 2_666 2_767
O29W Na3 O9W 88.6(5) . .
O29W Na3 O22W 172.9(8) . .
O9W Na3 O22W 97.2(9) . .
O29W Na3 O24W 86.2(7) . .
O9W Na3 O24W 84.0(7) . .
O22W Na3 O24W 90.4(8) . .
O29W Na3 O8W 86.5(5) . .
O9W Na3 O8W 173.4(6) . .
O22W Na3 O8W 87.4(9) . .
O24W Na3 O8W 91.2(7) . .
O29W Na3 O20 73.7(5) . 1_454
O9W Na3 O20 102.7(5) . 1_454
O22W Na3 O20 108.7(7) . 1_454
O24W Na3 O20 158.5(6) . 1_454
O8W Na3 O20 80.2(5) . 1_454
O29W Na3 O21 110.6(5) . 1_454
O9W Na3 O21 71.9(5) . 1_454
O22W Na3 O21 75.1(6) . 1_454
O24W Na3 O21 149.8(6) . 1_454
O8W Na3 O21 114.0(5) . 1_454
O20 Na3 O21 49.5(4) 1_454 1_454
O29W Na3 C1 92.7(5) . 1_454
O9W Na3 C1 88.1(5) . 1_454
O22W Na3 C1 91.5(6) . 1_454
O24W Na3 C1 172.1(7) . 1_454
O8W Na3 C1 96.5(5) . 1_454
O20 Na3 C1 24.5(4) 1_454 1_454
O21 Na3 C1 25.1(4) 1_454 1_454
O29W Na3 Na2 45.2(4) . .
O9W Na3 Na2 44.2(4) . .
O22W Na3 Na2 141.1(9) . .
O24W Na3 Na2 90.1(6) . .
O8W Na3 Na2 131.5(5) . .
O20 Na3 Na2 81.3(3) 1_454 .
O21 Na3 Na2 85.4(4) 1_454 .
C1 Na3 Na2 83.6(4) 1_454 .
O29W Na3 Na4 116.6(5) . 1_455
O9W Na3 Na4 133.1(5) . 1_455
O22W Na3 Na4 56.3(7) . 1_455
O24W Na3 Na4 61.0(6) . 1_455
O8W Na3 Na4 46.5(5) . 1_455
O20 Na3 Na4 121.4(4) 1_454 1_455
O21 Na3 Na4 125.0(4) 1_454 1_455
C1 Na3 Na4 126.1(4) 1_454 1_455
Na2 Na3 Na4 149.0(4) . 1_455
Na4' Na4 O19 119(2) . 1_454
Na4' Na4 O8W 71(2) . 1_655
O19 Na4 O8W 126.7(7) 1_454 1_655
Na4' Na4 O41 67(2) . 1_454
O19 Na4 O41 59.6(4) 1_454 1_454
O8W Na4 O41 129.1(9) 1_655 1_454
Na4' Na4 Na10 50(2) . 1_655
O19 Na4 Na10 158.0(10) 1_454 1_655
O8W Na4 Na10 71.5(9) 1_655 1_655
O41 Na4 Na10 100.0(11) 1_454 1_655
Na4' Na4 O18 67(2) . 1_454
O19 Na4 O18 63.5(4) 1_454 1_454
O8W Na4 O18 78.0(6) 1_655 1_454
O41 Na4 O18 60.5(4) 1_454 1_454
Na10 Na4 O18 115.8(14) 1_655 1_454
Na4' Na4 Na3 110(2) . 1_655
O19 Na4 Na3 98.6(5) 1_454 1_655
O8W Na4 Na3 40.5(4) 1_655 1_655
O41 Na4 Na3 144.9(6) 1_454 1_655
Na10 Na4 Na3 103.3(9) 1_655 1_655
O18 Na4 Na3 85.6(4) 1_454 1_655
Na4' Na4 Na4 121(2) . 2_776
O19 Na4 Na4 109.3(9) 1_454 2_776
O8W Na4 Na4 105.2(6) 1_655 2_776
O41 Na4 Na4 120.2(7) 1_454 2_776
Na10 Na4 Na4 72.4(12) 1_655 2_776
O18 Na4 Na4 171.8(9) 1_454 2_776
Na3 Na4 Na4 92.0(5) 1_655 2_776
Na4' Na4 Er1 83(2) . 1_454
O19 Na4 Er1 36.5(3) 1_454 1_454
O8W Na4 Er1 113.0(6) 1_655 1_454
O41 Na4 Er1 36.5(3) 1_454 1_454
Na10 Na4 Er1 130.2(13) 1_655 1_454
O18 Na4 Er1 35.2(3) 1_454 1_454
Na3 Na4 Er1 109.5(4) 1_655 1_454
Na4 Na4 Er1 140.2(7) 2_776 1_454
Na4' Na4 Na10 161(2) . 2_676
O19 Na4 Na10 70.5(6) 1_454 2_676
O8W Na4 Na10 118.2(8) 1_655 2_676
O41 Na4 Na10 111.0(7) 1_454 2_676
Na10 Na4 Na10 114.3(12) 1_655 2_676
O18 Na4 Na10 129.9(7) 1_454 2_676
Na3 Na4 Na10 82.7(7) 1_655 2_676
Na4 Na4 Na10 41.9(6) 2_776 2_676
Er1 Na4 Na10 106.4(6) 1_454 2_676
Na4 Na4' O18W 164(3) . .
Na4 Na4' Na10 103(3) . 1_655
O18W Na4' Na10 92(3) . 1_655
Na4 Na4' O41 86(2) . 1_454
O18W Na4' O41 79.6(18) . 1_454
Na10 Na4' O41 127(2) 1_655 1_454
Na4 Na4' O8W 82(2) . 1_655
O18W Na4' O8W 107(2) . 1_655
Na10 Na4' O8W 83.7(18) 1_655 1_655
O41 Na4' O8W 148.8(19) 1_454 1_655
Na4 Na4' O18 87(2) . 1_454
O18W Na4' O18 80.2(18) . 1_454
Na10 Na4' O18 163(2) 1_655 1_454
O41 Na4' O18 66.4(11) 1_454 1_454
O8W Na4' O18 84.4(13) 1_655 1_454
Na4 Na4' Na8 132(3) . 2_676
O18W Na4' Na8 49.7(13) . 2_676
Na10 Na4' Na8 63.4(17) 1_655 2_676
O41 Na4' Na8 72.1(11) 1_454 2_676
O8W Na4' Na8 135.6(16) 1_655 2_676
O18 Na4' Na8 119.2(16) 1_454 2_676
Na4 Na4' Er1 78(2) . 1_454
O18W Na4' Er1 85.2(16) . 1_454
Na10 Na4' Er1 162(2) 1_655 1_454
O41 Na4' Er1 34.5(6) 1_454 1_454
O8W Na4' Er1 114.5(14) 1_655 1_454
O18 Na4' Er1 33.3(6) 1_454 1_454
Na8 Na4' Er1 101.6(11) 2_676 1_454
O1W Na5 O2W 89.7(7) . .
O1W Na5 Na9 178.0(7) . 1_656
O2W Na5 Na9 89.0(5) . 1_656
O1W Na5 O3W 90.8(6) . .
O2W Na5 O3W 90.9(5) . .
Na9 Na5 O3W 90.7(5) 1_656 .
O1W Na5 O14W 96.1(7) . .
O2W Na5 O14W 173.8(6) . .
Na9 Na5 O14W 85.1(6) 1_656 .
O3W Na5 O14W 91.3(5) . .
O1W Na5 O30W 88.8(6) . .
O2W Na5 O30W 89.1(5) . .
Na9 Na5 O30W 89.8(5) 1_656 .
O3W Na5 O30W 179.5(6) . .
O14W Na5 O30W 88.9(5) . .
O1W Na5 Na6 136.3(5) . .
O2W Na5 Na6 90.8(5) . .
Na9 Na5 Na6 45.2(4) 1_656 .
O3W Na5 Na6 45.5(4) . .
O14W Na5 Na6 86.5(4) . .
O30W Na5 Na6 134.9(5) . .
O1W Na5 Na1 87.2(5) . .
O2W Na5 Na1 135.5(4) . .
Na9 Na5 Na1 92.7(4) 1_656 .
O3W Na5 Na1 133.5(4) . .
O14W Na5 Na1 43.0(3) . .
O30W Na5 Na1 46.6(3) . .
Na6 Na5 Na1 120.7(3) . .
O1W Na5 K1 52.1(5) . .
O2W Na5 K1 49.4(4) . .
Na9 Na5 K1 126.0(4) 1_656 .
O3W Na5 K1 117.9(4) . .
O14W Na5 K1 133.8(4) . .
O30W Na5 K1 61.7(4) . .
Na6 Na5 K1 139.6(3) . .
Na1 Na5 K1 96.7(2) . .
O21W Na6 Na9 87.1(6) . 1_656
O21W Na6 O3W 90.8(7) . .
Na9 Na6 O3W 89.7(6) 1_656 .
O21W Na6 O23W 95.7(7) . .
Na9 Na6 O23W 176.7(7) 1_656 .
O3W Na6 O23W 92.1(6) . .
O21W Na6 O12W 175.3(8) . .
Na9 Na6 O12W 93.0(6) 1_656 .
O3W Na6 O12W 84.4(6) . .
O23W Na6 O12W 84.4(6) . .
O21W Na6 O27W 96.7(10) . .
Na9 Na6 O27W 89.1(9) 1_656 .
O3W Na6 O27W 172.3(10) . .
O23W Na6 O27W 88.8(9) . .
O12W Na6 O27W 88.0(10) . .
O21W Na6 Na5 87.6(6) . .
Na9 Na6 Na5 44.3(4) 1_656 .
O3W Na6 Na5 45.4(4) . .
O23W Na6 Na5 137.5(5) . .
O12W Na6 Na5 89.1(5) . .
O27W Na6 Na5 133.0(9) . .
O21W Na6 Na7 129.6(6) . 1_656
Na9 Na6 Na7 126.4(5) 1_656 1_656
O3W Na6 Na7 57.8(4) . 1_656
O23W Na6 Na7 52.8(5) . 1_656
O12W Na6 Na7 47.2(5) . 1_656
O27W Na6 Na7 117.4(9) . 1_656
Na5 Na6 Na7 93.4(4) . 1_656
O25W Na7 O17 123.9(8) 1_454 1_354
O25W Na7 O6 111.0(8) 1_454 1_454
O17 Na7 O6 108.8(7) 1_354 1_454
O25W Na7 O19W 53.1(8) 1_454 1_454
O17 Na7 O19W 97.0(8) 1_354 1_454
O6 Na7 O19W 153.9(8) 1_454 1_454
O25W Na7 O7W 57.7(8) 1_454 1_454
O17 Na7 O7W 156.1(9) 1_354 1_454
O6 Na7 O7W 90.1(6) 1_454 1_454
O19W Na7 O7W 64.1(8) 1_454 1_454
O25W Na7 Na6 57.5(6) 1_454 1_454
O17 Na7 Na6 88.5(5) 1_354 1_454
O6 Na7 Na6 85.7(5) 1_454 1_454
O19W Na7 Na6 98.3(7) 1_454 1_454
O7W Na7 Na6 107.8(7) 1_454 1_454
O29 Na8 O44 166.8(8) 1_354 2_777
O29 Na8 O18W 107.4(8) 1_354 2_676
O44 Na8 O18W 85.0(7) 2_777 2_676
O29 Na8 O37 105.6(6) 1_354 1_454
O44 Na8 O37 62.4(4) 2_777 1_454
O18W Na8 O37 146.9(8) 2_676 1_454
O29 Na8 Na10 91.1(9) 1_354 2_576
O44 Na8 Na10 91.7(9) 2_777 2_576
O18W Na8 Na10 57.5(9) 2_676 2_576
O37 Na8 Na10 124.4(11) 1_454 2_576
O29 Na8 Na4' 119.3(9) 1_354 2_676
O44 Na8 Na4' 68.8(8) 2_777 2_676
O18W Na8 Na4' 32.8(9) 2_676 2_676
O37 Na8 Na4' 126.0(9) 1_454 2_676
Na10 Na8 Na4' 35.5(9) 2_576 2_676
Na5 Na9 Na6 90.5(5) 1_454 1_454
Na5 Na9 O25 121.5(7) 1_454 1_453
Na6 Na9 O25 123.0(6) 1_454 1_453
Na4' Na10 O22 154(3) 1_455 2_777
Na4' Na10 Na4 26.3(14) 1_455 1_455
O22 Na10 Na4 130(2) 2_777 1_455
Na4' Na10 O43 118.4(19) 1_455 1_454
O22 Na10 O43 57.0(7) 2_777 1_454
Na4 Na10 O43 121.3(14) 1_455 1_454
Na4' Na10 Na8 81.1(18) 1_455 2_576
O22 Na10 Na8 123.1(13) 2_777 2_576
Na4 Na10 Na8 98.5(10) 1_455 2_576
O43 Na10 Na8 125.1(19) 1_454 2_576
Na4' Na10 Na4 91(2) 1_455 2_676
O22 Na10 Na4 70.5(13) 2_777 2_676
Na4 Na10 Na4 65.7(12) 1_455 2_676
O43 Na10 Na4 112.0(15) 1_454 2_676
Na8 Na10 Na4 118.6(11) 2_576 2_676
W1 O2 Er1 128.0(5) . .
W4 O3 W1 113.7(5) . .
W4 O3 K1 90.7(4) . 2_867
W1 O3 K1 114.2(5) . 2_867
W3 O4 W1 116.5(5) . .
W3 O4 K1 100.9(4) . .
W1 O4 K1 140.8(5) . .
W3 O4 K1 86.7(4) . 2_867
W1 O4 K1 110.0(4) . 2_867
K1 O4 K1 82.3(3) . 2_867
W5 O5 W3 92.8(4) . .
W5 O5 W4 90.2(4) . .
W3 O5 W4 92.5(3) . .
W5 O5 W1 175.1(5) . .
W3 O5 W1 92.1(3) . .
W4 O5 W1 89.7(3) . .
W5 O5 W2 90.2(3) . .
W3 O5 W2 92.0(3) . .
W4 O5 W2 175.4(5) . .
W1 O5 W2 89.6(4) . .
W1 O6 W2 115.2(6) . .
W1 O6 Na7 101.8(5) . 1_656
W2 O6 Na7 104.6(6) . 1_656
W2 O8 Er1 126.3(5) . .
W5 O9 W2 116.0(5) . .
W3 O10 W2 117.4(5) . .
W3 O11 K1 97.9(5) . .
W3 O12 W5 116.3(6) . .
W3 O13 W4 116.3(5) . .
W3 O13 K1 109.7(5) . 2_867
W4 O13 K1 111.2(5) . 2_867
W4 O14 K2 142.9(6) . 2_868
W4 O15 Er1 127.0(5) . .
W5 O16 W4 115.2(5) . .
W5 O17 Na7 144.8(8) . 1_756
W5 O18 Er1 125.5(6) . .
W5 O18 Na4' 123.0(11) . 1_656
Er1 O18 Na4' 107.1(10) . 1_656
W5 O18 Na4 136.1(6) . 1_656
Er1 O18 Na4 98.3(5) . 1_656
Na4' O18 Na4 26.3(10) 1_656 1_656
C2 O19 Er1 118.2(10) . .
C2 O19 Na4 136.5(11) . 1_656
Er1 O19 Na4 101.2(6) . 1_656
C1 O20 Er1 122.3(10) . .
C1 O20 Na3 91.6(10) . 1_656
Er1 O20 Na3 145.3(5) . 1_656
C1 O21 Er2 121.8(11) . .
C1 O21 Na3 89.0(10) . 1_656
Er2 O21 Na3 149.1(5) . 1_656
C2 O22 Er2 118.3(11) . .
C2 O22 Na10 134.5(16) . 2_777
Er2 O22 Na10 105.4(12) . 2_777
W6 O24 Er2 128.8(5) . .
W9 O25 W6 113.7(5) . .
W9 O25 Na9 114.1(5) . 1_657
W6 O25 Na9 123.4(5) . 1_657
W10 O26 W8 92.5(4) . .
W10 O26 W7 92.4(4) . .
W8 O26 W7 90.1(4) . .
W10 O26 W9 92.5(3) . .
W8 O26 W9 89.8(4) . .
W7 O26 W9 175.1(5) . .
W10 O26 W6 91.8(4) . .
W8 O26 W6 175.7(5) . .
W7 O26 W6 89.9(4) . .
W9 O26 W6 89.9(4) . .
W10 O27 W6 116.5(5) . .
W6 O28 W7 115.1(5) . .
W7 O29 Na8 131.6(8) . 1_756
W10 O30 W7 117.2(6) . .
W7 O31 Er2 127.0(6) . .
W8 O32 W7 113.9(6) . .
W8 O33 K2 147.7(7) . 2_868
W8 O34 Er2 125.5(5) . .
W10 O35 W8 115.3(6) . .
W10 O35 K2 106.6(5) . .
W8 O35 K2 110.1(6) . .
W9 O36 W8 112.9(6) . .
W9 O36 K2 109.9(4) . .
W8 O36 K2 94.6(4) . .
W9 O37 Er2 126.7(5) . .
W9 O37 Na8 103.5(5) . 1_656
Er2 O37 Na8 102.6(5) . 1_656
W10 O39 W9 116.0(5) . .
W10 O39 K2 90.7(4) . .
W9 O39 K2 110.8(4) . .
W10 O40 K1 138.2(6) . 1_556
C4 O41 Er1 121.8(11) . .
C4 O41 Na4' 130.1(14) . 1_656
Er1 O41 Na4' 107.9(10) . 1_656
C4 O41 Na4 134.1(11) . 1_656
Er1 O41 Na4 99.3(5) . 1_656
Na4' O41 Na4 27.4(11) 1_656 1_656
C3 O42 Er1 120.6(10) . .
C3 O43 Er2 121.7(11) . 2_878
C3 O43 Na10 133.4(13) . 1_656
Er2 O43 Na10 100.2(7) 2_878 1_656
C4 O44 Er2 122.3(10) . 2_878
C4 O44 Na8 114.3(10) . 2_777
Er2 O44 Na8 104.3(5) 2_878 2_777
O20 C1 O21 129.7(16) . .
O20 C1 C2 114.5(13) . .
O21 C1 C2 115.8(14) . .
O20 C1 Na3 63.9(9) . 1_656
O21 C1 Na3 66.0(9) . 1_656
C2 C1 Na3 175.9(10) . 1_656
O19 C2 O22 124.4(16) . .
O19 C2 C1 118.7(14) . .
O22 C2 C1 116.9(14) . .
O42 C3 O43 128.1(16) . .
O42 C3 C4 116.7(14) . .
O43 C3 C4 115.2(14) . .
O41 C4 O44 131.0(15) . .
O41 C4 C3 114.5(14) . .
O44 C4 C3 114.5(13) . .
Na5 O1W K1 89.9(6) . .
Na5 O2W K1 92.0(5) . .
Na5 O3W Na6 89.0(5) . .
Na2 O5W K2 104.0(5) 2_767 .
O7W' O7W Na7 138.6(16) . 1_656
Na3 O8W Na4' 119.6(12) . 1_455
Na3 O8W Na4 93.0(6) . 1_455
Na4' O8W Na4 27.4(10) 1_455 1_455
Na2 O9W Na3 91.3(5) . .
Na1 O13W Na2 92.4(6) . 2_666
Na1 O14W Na5 92.3(5) . .
Na1 O15W Na2 92.2(5) 2_666 .
O28W O16W O16W 90.5(18) 2_777 2_877
Na4' O18W Na8 97.5(17) . 2_676
Na3 O29W Na2 90.2(5) . .
Na5 O30W Na1 87.9(5) . .
Na5 O30W K1 78.7(4) . .
Na1 O30W K1 132.3(5) . .

loop_
_geom_bond_atom_site_label_1
_geom_bond_atom_site_label_2
_geom_bond_distance
_geom_bond_site_symmetry_2
W1 O1 1.733(11) .
W1 O2 1.789(10) .
W1 O6 1.918(12) .
W1 O3 1.957(11) .
W1 O4 2.019(10) .
W1 O5 2.313(10) .
W2 O7 1.701(11) .
W2 O8 1.803(11) .
W2 O9 1.940(12) .
W2 O6 1.947(11) .
W2 O10 1.995(10) .
W2 O5 2.318(9) .
W3 O11 1.731(10) .
W3 O4 1.874(11) .
W3 O10 1.882(11) .
W3 O12 1.911(12) .
W3 O13 1.913(12) .
W3 O5 2.287(10) .
W3 K1 3.665(4) .
W3 K1 3.796(4) 2_867
W4 O14 1.713(10) .
W4 O15 1.787(10) .
W4 O3 1.926(11) .
W4 O16 1.937(11) .
W4 O13 1.988(10) .
W4 O5 2.299(9) .
W4 K1 3.888(4) 2_867
W5 O17 1.721(12) .
W5 O18 1.787(11) .
W5 O9 1.902(12) .
W5 O16 1.904(10) .
W5 O12 1.983(11) .
W5 O5 2.281(10) .
W6 O23 1.718(11) .
W6 O24 1.748(10) .
W6 O28 1.921(11) .
W6 O25 1.953(12) .
W6 O27 1.988(10) .
W6 O26 2.315(10) .
W7 O29 1.720(14) .
W7 O31 1.761(11) .
W7 O28 1.939(11) .
W7 O32 1.940(13) .
W7 O30 1.986(12) .
W7 O26 2.297(11) .
W8 O33 1.708(11) .
W8 O34 1.812(10) .
W8 O32 1.934(14) .
W8 O36 1.952(13) .
W8 O35 2.017(13) .
W8 O26 2.292(10) .
W8 K2 3.813(5) .
W8 K2 4.139(5) 2_868
W9 O38 1.738(13) .
W9 O37 1.781(10) .
W9 O36 1.938(12) .
W9 O25 1.940(11) .
W9 O39 1.974(11) .
W9 O26 2.300(11) .
W10 O40 1.744(10) .
W10 O30 1.891(12) .
W10 O27 1.900(10) .
W10 O35 1.902(12) .
W10 O39 1.938(12) .
W10 O26 2.291(10) .
W10 K2 3.649(5) .
W10 K1 4.136(4) 1_556
Er1 O2 2.300(11) .
Er1 O15 2.309(9) .
Er1 O18 2.317(11) .
Er1 O8 2.322(11) .
Er1 O42 2.389(10) .
Er1 O20 2.396(11) .
Er1 O41 2.397(11) .
Er1 O19 2.411(11) .
Er1 Na4 3.978(13) 1_656
Er1 Na4' 4.03(5) 1_656
Er2 O34 2.305(11) .
Er2 O31 2.310(12) .
Er2 O37 2.316(10) .
Er2 O24 2.323(10) .
Er2 O21 2.391(12) .
Er2 O44 2.394(10) 2_878
Er2 O43 2.395(10) 2_878
Er2 O22 2.436(11) .
K1 O40 2.668(12) 1_554
K1 O13 2.698(12) 2_867
K1 O4 2.816(11) .
K1 O2W 2.876(16) .
K1 O1W 2.989(19) .
K1 O11 3.002(13) .
K1 O3 3.352(12) 2_867
K1 O30W 3.399(15) .
K1 O4 3.411(12) 2_867
K1 Na5 3.787(10) .
K1 W3 3.796(4) 2_867
K2 O33 2.593(14) 2_868
K2 O35 2.618(15) .
K2 O4W 2.65(3) .
K2 O14 2.673(12) 2_868
K2 O5W 2.807(14) .
K2 O39 3.069(11) .
K2 O36 3.122(12) .
K2 Na2 4.113(11) 2_767
K2 W8 4.139(5) 2_868
Na1 O10W 2.337(18) .
Na1 O14W 2.356(14) .
Na1 O13W 2.382(16) .
Na1 O6W 2.383(15) .
Na1 O15W 2.412(15) 2_666
Na1 O30W 2.506(15) .
Na1 Na5 3.448(10) .
Na1 Na2 3.477(10) 2_666
Na2 O26W 2.34(2) .
Na2 O9W 2.387(15) .
Na2 O5W 2.403(16) 2_767
Na2 O15W 2.413(14) .
Na2 O29W 2.429(15) .
Na2 O13W 2.435(17) 2_666
Na2 Na3 3.421(11) .
Na2 Na1 3.477(10) 2_666
Na2 K2 4.113(11) 2_767
Na3 O29W 2.398(15) .
Na3 O9W 2.398(18) .
Na3 O22W 2.40(2) .
Na3 O24W 2.41(2) .
Na3 O8W 2.486(17) .
Na3 O20 2.614(14) 1_454
Na3 O21 2.657(15) 1_454
Na3 C1 2.909(18) 1_454
Na3 Na4 3.825(17) 1_455
Na4 Na4' 1.29(5) .
Na4 O19 2.731(17) 1_454
Na4 O8W 2.78(2) 1_655
Na4 O41 2.810(18) 1_454
Na4 Na10 2.84(4) 1_655
Na4 O18 2.92(2) 1_454
Na4 Na3 3.825(17) 1_655
Na4 Na4 3.87(4) 2_776
Na4 Er1 3.978(13) 1_454
Na4 Na10 4.05(6) 2_676
Na4' O18W 2.08(6) .
Na4' Na10 2.24(5) 1_655
Na4' O41 2.59(5) 1_454
Na4' O8W 2.65(5) 1_655
Na4' O18 2.69(5) 1_454
Na4' Na8 3.81(5) 2_676
Na4' Er1 4.03(5) 1_454
Na5 O1W 2.329(18) .
Na5 O2W 2.366(16) .
Na5 Na9 2.367(17) 1_656
Na5 O3W 2.415(15) .
Na5 O14W 2.424(16) .
Na5 O30W 2.463(15) .
Na5 Na6 3.390(12) .
Na6 O21W 2.33(2) .
Na6 Na9 2.405(17) 1_656
Na6 O3W 2.419(16) .
Na6 O23W 2.423(19) .
Na6 O12W 2.455(18) .
Na6 O27W 2.59(4) .
Na6 Na7 4.14(2) 1_656
Na7 O25W 2.29(2) 1_454
Na7 O17 2.79(2) 1_354
Na7 O6 2.94(2) 1_454
Na7 O19W 2.98(3) 1_454
Na7 O7W 3.02(3) 1_454
Na7 Na6 4.14(2) 1_454
Na8 O29 2.79(2) 1_354
Na8 O44 2.874(18) 2_777
Na8 O18W 2.93(3) 2_676
Na8 O37 3.00(2) 1_454
Na8 Na10 3.45(5) 2_576
Na8 Na4' 3.81(5) 2_676
Na9 Na5 2.367(17) 1_454
Na9 Na6 2.405(17) 1_454
Na9 O25 2.784(16) 1_453
Na10 Na4' 2.24(5) 1_455
Na10 O22 2.77(4) 2_777
Na10 Na4 2.84(4) 1_455
Na10 O43 2.99(4) 1_454
Na10 Na8 3.45(5) 2_576
Na10 Na4 4.05(6) 2_676
O3 K1 3.352(12) 2_867
O4 K1 3.411(12) 2_867
O6 Na7 2.94(2) 1_656
O13 K1 2.698(11) 2_867
O14 K2 2.673(12) 2_868
O17 Na7 2.79(2) 1_756
O18 Na4' 2.69(5) 1_656
O18 Na4 2.92(2) 1_656
O19 C2 1.238(18) .
O19 Na4 2.731(18) 1_656
O20 C1 1.206(18) .
O20 Na3 2.614(14) 1_656
O21 C1 1.233(18) .
O21 Na3 2.657(15) 1_656
O22 C2 1.264(19) .
O22 Na10 2.77(4) 2_777
O25 Na9 2.784(16) 1_657
O29 Na8 2.79(2) 1_756
O33 K2 2.593(14) 2_868
O37 Na8 3.00(2) 1_656
O40 K1 2.668(12) 1_556
O41 C4 1.225(18) .
O41 Na4' 2.59(5) 1_656
O41 Na4 2.810(18) 1_656
O42 C3 1.228(19) .
O43 C3 1.256(19) .
O43 Er2 2.395(10) 2_878
O43 Na10 2.99(4) 1_656
O44 C4 1.252(18) .
O44 Er2 2.394(10) 2_878
O44 Na8 2.874(19) 2_777
C1 C2 1.53(2) .
C1 Na3 2.909(18) 1_656
C3 C4 1.56(2) .
O5W Na2 2.403(16) 2_767
O7W O7W' 1.75(5) .
O7W Na7 3.02(3) 1_656
O8W Na4' 2.65(5) 1_455
O8W Na4 2.78(2) 1_455
O13W Na2 2.435(17) 2_666
O15W Na1 2.412(15) 2_666
O16W O28W 1.55(3) 2_777
O16W O16W 1.81(4) 2_877
O18W Na8 2.93(3) 2_676
O19W Na7 2.98(3) 1_656
O25W Na7 2.29(2) 1_656
O28W O16W 1.55(3) 2_777
